data_7056090
loop_
_publ_author_name
'Anisimova, Tatyana B.'
'Kinzhalov, Mikhail A.'
'Guedes da Silva, M. F\'atima C.'
'Novikov, Alexander S.'
'Kukushkin, Vadim Yu.'
'Pombeiro, Armando J. L.'
'Luzyanin, Konstantin V.'

_publ_section_title
;
 Addition of N-nucleophiles to gold(iii)-bound isocyanides leading to
 short-lived gold(iii) acyclic diaminocarbene complexes
;
_journal_issue 9
_journal_name_full 'New J. Chem.'
_journal_page_first 3246
_journal_paper_doi 10.1039/C7NJ00529F
_journal_volume 41
_journal_year 2017
_chemical_absolute_configuration unk
_chemical_formula_moiety '2(C8 H12 N), Au Cl4, Cl'
_chemical_formula_sum 'C16 H24 Au Cl5 N2'
_chemical_formula_weight 618.59
_space_group_crystal_system orthorhombic
_space_group_IT_number 20
_space_group_name_Hall 'C 2c 2'
_space_group_name_H-M_alt 'C 2 2 21'
_symmetry_space_group_name_Hall 'C 2c 2'
_symmetry_space_group_name_H-M 'C 2 2 21'
_atom_sites_solution_hydrogens mixed
_audit_creation_method SHELXL-2014/7
_audit_update_record
;
2016-03-30 deposited with the CCDC.
2017-04-04 downloaded from the CCDC.
;
_cell_angle_alpha 90
_cell_angle_beta 90
_cell_angle_gamma 90
_cell_formula_units_Z 8
_cell_length_a 8.9036(5)
_cell_length_b 21.1337(13)
_cell_length_c 26.6726(16)
_cell_measurement_reflns_used 3690
_cell_measurement_temperature 150(2)
_cell_measurement_theta_max 22.57
_cell_measurement_theta_min 2.48
_cell_volume 5018.9(5)
_computing_cell_refinement 'Bruker SAINT'
_computing_data_collection 'Bruker APEX2'
_computing_data_reduction 'Bruker SAINT'
_computing_molecular_graphics 'Mercury CSD 3.5.1'
_computing_structure_refinement 'SHELXL-2014/7 (Sheldrick, 2014)'
_computing_structure_solution 'SHELXS-97 (Sheldrick 2008)'
_diffrn_ambient_temperature 150(2)
_diffrn_measured_fraction_theta_full 0.971
_diffrn_measured_fraction_theta_max 0.970
_diffrn_measurement_device_type 'Bruker APEX-II CCD'
_diffrn_measurement_method '\f and \w scans'
_diffrn_radiation_type MoK\a
_diffrn_radiation_wavelength 0.71073
_diffrn_reflns_av_R_equivalents 0.0711
_diffrn_reflns_av_unetI/netI 0.0881
_diffrn_reflns_Laue_measured_fraction_full 0.971
_diffrn_reflns_Laue_measured_fraction_max 0.970
_diffrn_reflns_limit_h_max 10
_diffrn_reflns_limit_h_min -11
_diffrn_reflns_limit_k_max 25
_diffrn_reflns_limit_k_min -16
_diffrn_reflns_limit_l_max 33
_diffrn_reflns_limit_l_min -33
_diffrn_reflns_number 16434
_diffrn_reflns_point_group_measured_fraction_full 0.981
_diffrn_reflns_point_group_measured_fraction_max 0.979
_diffrn_reflns_theta_full 25.242
_diffrn_reflns_theta_max 26.356
_diffrn_reflns_theta_min 2.459
_exptl_absorpt_coefficient_mu 6.396
_exptl_absorpt_correction_T_max 0.581
_exptl_absorpt_correction_T_min 0.490
_exptl_absorpt_correction_type multi-scan
_exptl_absorpt_process_details sadabs
_exptl_crystal_colour yellow
_exptl_crystal_density_diffrn 1.637
_exptl_crystal_description plate
_exptl_crystal_F_000 2384
_exptl_crystal_size_max 0.203
_exptl_crystal_size_mid 0.096
_exptl_crystal_size_min 0.087
_refine_diff_density_max 0.832
_refine_diff_density_min -1.175
_refine_diff_density_rms 0.138
_refine_ls_abs_structure_details
;
 Refined as an inversion twin.
;
_refine_ls_abs_structure_Flack 0.03(2)
_refine_ls_extinction_method none
_refine_ls_goodness_of_fit_ref 1.013
_refine_ls_hydrogen_treatment constr
_refine_ls_matrix_type full
_refine_ls_number_parameters 195
_refine_ls_number_reflns 5012
_refine_ls_number_restraints 96
_refine_ls_restrained_S_all 1.011
_refine_ls_R_factor_all 0.0834
_refine_ls_R_factor_gt 0.0530
_refine_ls_shift/su_max 0.000
_refine_ls_shift/su_mean 0.000
_refine_ls_structure_factor_coef Fsqd
_refine_ls_weighting_details 'w=1/[\s^2^(Fo^2^)+(0.0700P)^2^+1.7987P] where P=(Fo^2^+2Fc^2^)/3'
_refine_ls_weighting_scheme calc
_refine_ls_wR_factor_gt 0.1278
_refine_ls_wR_factor_ref 0.1420
_reflns_Friedel_coverage 0.811
_reflns_Friedel_fraction_full 0.993
_reflns_Friedel_fraction_max 0.991
_reflns_number_gt 3613
_reflns_number_total 5012
_reflns_threshold_expression 'I > 2\s(I)'
_cod_data_source_file c7nj00529f2.cif
_cod_data_source_block ATP193
_cod_depositor_comments 'Adding full bibliography for 7056089--7056091.cif.'
_cod_database_code 7056090
_shelx_shelxl_version_number 2014/7
_shelx_space_group_comment
;
The symmetry employed for this shelxl refinement is uniquely defined
by the following loop, which should always be used as a source of
symmetry information in preference to the above space-group names.
They are only intended as comments.
;
_shelx_estimated_absorpt_t_min 0.357
_shelx_estimated_absorpt_t_max 0.606

loop_
_space_group_symop_operation_xyz
'x, y, z'
'-x, -y, z+1/2'
'x, -y, -z'
'-x, y, -z+1/2'
'x+1/2, y+1/2, z'
'-x+1/2, -y+1/2, z+1/2'
'x+1/2, -y+1/2, -z'
'-x+1/2, y+1/2, -z+1/2'

loop_
_atom_site_label
_atom_site_type_symbol
_atom_site_fract_x
_atom_site_fract_y
_atom_site_fract_z
_atom_site_U_iso_or_equiv
_atom_site_adp_type
_atom_site_occupancy
_atom_site_site_symmetry_order
_atom_site_calc_flag
_atom_site_refinement_flags_posn
_atom_site_refinement_flags_adp
_atom_site_refinement_flags_occupancy
C1 C 0.7777(15) 0.0251(6) 0.3844(4) 0.059(5) Uani 1 1 d G U .
C2 C 0.8856(14) 0.0154(6) 0.4213(5) 0.075(5) Uani 1 1 d G U .
H2 H 0.9370 -0.0240 0.4232 0.090 Uiso 1 1 calc R U .
C3 C 0.9182(15) 0.0631(7) 0.4554(5) 0.094(7) Uani 1 1 d G U .
H3 H 0.9919 0.0564 0.4806 0.113 Uiso 1 1 calc R U .
C4 C 0.8430(18) 0.1207(6) 0.4527(5) 0.100(8) Uani 1 1 d G U .
H4 H 0.8653 0.1533 0.4760 0.120 Uiso 1 1 calc R U .
C5 C 0.7352(18) 0.1304(6) 0.4158(6) 0.094(7) Uani 1 1 d G U .
H5 H 0.6838 0.1698 0.4140 0.112 Uiso 1 1 calc R U .
C6 C 0.7025(15) 0.0827(7) 0.3817(5) 0.095(8) Uani 1 1 d G U .
H6 H 0.6288 0.0894 0.3565 0.114 Uiso 1 1 calc R U .
C7 C 0.745(2) -0.0283(9) 0.3477(7) 0.060(5) Uani 1 1 d . U .
H7 H 0.8169 -0.0639 0.3529 0.072 Uiso 1 1 calc R U .
C8 C 0.589(3) -0.0514(12) 0.3522(10) 0.098(7) Uani 1 1 d . U .
H8A H 0.5721 -0.0856 0.3281 0.147 Uiso 1 1 calc R U .
H8B H 0.5720 -0.0673 0.3863 0.147 Uiso 1 1 calc R U .
H8C H 0.5190 -0.0167 0.3454 0.147 Uiso 1 1 calc R U .
C11 C 1.2768(19) 0.1651(11) 0.3578(6) 0.065(4) Uani 1 1 d . U .
H11 H 1.3838 0.1720 0.3679 0.078 Uiso 1 1 calc R U .
C12 C 1.1838(14) 0.2116(7) 0.3877(5) 0.059(5) Uani 1 1 d G U .
C13 C 1.2268(16) 0.2211(8) 0.4372(6) 0.115(9) Uani 1 1 d G U .
H13 H 1.3149 0.2013 0.4498 0.138 Uiso 1 1 calc R U .
C14 C 1.141(2) 0.2595(9) 0.4683(4) 0.127(10) Uani 1 1 d G U .
H14 H 1.1702 0.2660 0.5021 0.153 Uiso 1 1 calc R U .
C15 C 1.012(2) 0.2884(8) 0.4498(6) 0.122(10) Uani 1 1 d G U .
H15 H 0.9533 0.3147 0.4711 0.146 Uiso 1 1 calc R U .
C16 C 0.9690(15) 0.2789(8) 0.4003(7) 0.103(8) Uani 1 1 d G U .
H16 H 0.8809 0.2987 0.3877 0.123 Uiso 1 1 calc R U .
C17 C 1.0549(15) 0.2405(8) 0.3692(5) 0.084(6) Uani 1 1 d G U .
H17 H 1.0255 0.2340 0.3354 0.101 Uiso 1 1 calc R U .
C18 C 1.244(3) 0.0944(10) 0.3658(9) 0.085(7) Uani 1 1 d . U .
H18A H 1.3106 0.0691 0.3446 0.128 Uiso 1 1 calc R U .
H18B H 1.2603 0.0835 0.4011 0.128 Uiso 1 1 calc R U .
H18C H 1.1390 0.0856 0.3568 0.128 Uiso 1 1 calc R U .
N1 N 0.7620(16) -0.0010(7) 0.2939(5) 0.058(4) Uani 1 1 d . . .
N2 N 1.2678(15) 0.1787(6) 0.3014(5) 0.055(4) Uani 1 1 d . . .
Cl1 Cl 1.0288(7) 0.1679(3) 0.6077(2) 0.0987(18) Uani 1 1 d . . .
Cl2 Cl 1.1415(6) 0.0573(2) 0.6814(2) 0.0757(13) Uani 1 1 d . . .
Cl3 Cl 1.2415(6) 0.1625(3) 0.76309(18) 0.0763(13) Uani 1 1 d . . .
Cl4 Cl 1.1327(7) 0.2725(2) 0.68986(19) 0.0754(13) Uani 1 1 d . . .
Cl5A Cl 0.5000 0.0814(3) 0.2500 0.0580(17) Uani 1 2 d S T P
Cl5B Cl 0.0000 0.1019(4) 0.2500 0.0641(18) Uani 1 2 d S T P
Au1 Au 1.13536(7) 0.16475(3) 0.68536(2) 0.0513(2) Uani 1 1 d . . .
H1A H 0.7711 -0.0332 0.2721 0.077 Uiso 1 1 d . U .
H1B H 0.8458 0.0239 0.2930 0.077 Uiso 1 1 d . U .
H1C H 0.6800 0.0228 0.2868 0.077 Uiso 1 1 d . U .
H2A H 1.3483 0.1611 0.2860 0.077 Uiso 1 1 d . U .
H2B H 1.2678 0.2212 0.2966 0.077 Uiso 1 1 d . U .
H2C H 1.1817 0.1617 0.2892 0.077 Uiso 1 1 d . U .

loop_
_atom_site_aniso_label
_atom_site_aniso_U_11
_atom_site_aniso_U_22
_atom_site_aniso_U_33
_atom_site_aniso_U_23
_atom_site_aniso_U_13
_atom_site_aniso_U_12
C1 0.064(7) 0.058(7) 0.055(7) 0.001(5) 0.000(5) 0.004(5)
C2 0.077(7) 0.074(8) 0.074(7) -0.003(6) 0.004(6) 0.009(6)
C3 0.092(9) 0.095(9) 0.095(9) 0.000(6) -0.002(6) 0.007(6)
C4 0.106(9) 0.096(9) 0.098(9) -0.005(6) -0.004(6) -0.001(6)
C5 0.101(9) 0.088(9) 0.092(9) -0.008(6) -0.009(6) 0.012(6)
C6 0.100(9) 0.092(10) 0.093(9) -0.001(6) -0.006(6) 0.011(6)
C7 0.060(7) 0.058(7) 0.062(7) -0.002(6) 0.009(5) 0.005(5)
C8 0.099(12) 0.095(13) 0.100(12) -0.011(10) 0.025(10) 0.003(10)
C11 0.063(6) 0.066(7) 0.065(7) 0.004(6) 0.000(5) 0.001(6)
C12 0.068(7) 0.058(7) 0.053(7) -0.008(5) -0.004(5) -0.002(5)
C13 0.115(10) 0.119(11) 0.111(10) -0.008(7) 0.001(7) 0.002(7)
C14 0.130(11) 0.128(11) 0.124(11) -0.011(7) -0.001(7) -0.002(7)
C15 0.128(11) 0.117(11) 0.120(11) -0.004(7) 0.004(7) 0.001(7)
C16 0.103(10) 0.103(10) 0.102(10) 0.001(6) 0.003(6) 0.007(6)
C17 0.085(8) 0.086(9) 0.081(8) -0.005(6) 0.004(6) 0.002(6)
C18 0.091(11) 0.085(12) 0.079(11) 0.002(9) 0.018(9) 0.015(10)
N1 0.072(9) 0.044(9) 0.059(8) 0.000(7) 0.008(7) 0.019(8)
N2 0.066(8) 0.041(10) 0.059(9) -0.014(6) 0.001(7) 0.011(7)
Cl1 0.140(5) 0.082(4) 0.074(3) 0.012(3) -0.043(3) -0.008(4)
Cl2 0.096(3) 0.049(3) 0.083(3) -0.002(2) -0.019(5) -0.003(2)
Cl3 0.112(4) 0.045(3) 0.071(3) -0.003(3) -0.029(2) 0.005(3)
Cl4 0.113(4) 0.040(3) 0.074(3) 0.004(2) -0.003(5) 0.002(3)
Cl5A 0.058(4) 0.049(4) 0.068(4) 0.000 0.001(3) 0.000
Cl5B 0.058(4) 0.059(5) 0.076(5) 0.000 -0.001(3) 0.000
Au1 0.0583(3) 0.0421(4) 0.0535(3) 0.0031(3) 0.0014(3) 0.0021(3)

loop_
_atom_type_symbol
_atom_type_description
_atom_type_scat_dispersion_real
_atom_type_scat_dispersion_imag
_atom_type_scat_source
C C 0.0033 0.0016 'International Tables Vol C Tables 4.2.6.8 and 6.1.1.4'
H H 0.0000 0.0000 'International Tables Vol C Tables 4.2.6.8 and 6.1.1.4'
N N 0.0061 0.0033 'International Tables Vol C Tables 4.2.6.8 and 6.1.1.4'
Cl Cl 0.1484 0.1585 'International Tables Vol C Tables 4.2.6.8 and 6.1.1.4'
Au Au -2.0133 8.8022 'International Tables Vol C Tables 4.2.6.8 and 6.1.1.4'

loop_
_geom_angle_atom_site_label_1
_geom_angle_atom_site_label_2
_geom_angle_atom_site_label_3
_geom_angle
C2 C1 C6 120.0
C2 C1 C7 118.6(11)
C6 C1 C7 121.4(11)
C3 C2 C1 120.0
C3 C2 H2 120.0
C1 C2 H2 120.0
C2 C3 C4 120.0
C2 C3 H3 120.0
C4 C3 H3 120.0
C5 C4 C3 120.0
C5 C4 H4 120.0
C3 C4 H4 120.0
C6 C5 C4 120.0
C6 C5 H5 120.0
C4 C5 H5 120.0
C5 C6 C1 120.0
C5 C6 H6 120.0
C1 C6 H6 120.0
C8 C7 C1 112.0(16)
C8 C7 N1 107.0(18)
C1 C7 N1 107.5(13)
C8 C7 H7 110.1
C1 C7 H7 110.1
N1 C7 H7 110.1
C7 C8 H8A 109.5
C7 C8 H8B 109.5
H8A C8 H8B 109.5
C7 C8 H8C 109.5
H8A C8 H8C 109.5
H8B C8 H8C 109.5
C12 C11 C18 116.9(15)
C12 C11 N2 111.5(15)
C18 C11 N2 107.9(16)
C12 C11 H11 106.6
C18 C11 H11 106.6
N2 C11 H11 106.6
C13 C12 C17 120.0
C13 C12 C11 116.3(12)
C17 C12 C11 123.5(12)
C12 C13 C14 120.0
C12 C13 H13 120.0
C14 C13 H13 120.0
C15 C14 C13 120.0
C15 C14 H14 120.0
C13 C14 H14 120.0
C16 C15 C14 120.0
C16 C15 H15 120.0
C14 C15 H15 120.0
C15 C16 C17 120.0
C15 C16 H16 120.0
C17 C16 H16 120.0
C16 C17 C12 120.0
C16 C17 H17 120.0
C12 C17 H17 120.0
C11 C18 H18A 109.5
C11 C18 H18B 109.5
H18A C18 H18B 109.5
C11 C18 H18C 109.5
H18A C18 H18C 109.5
H18B C18 H18C 109.5
C7 N1 H1A 109.00
C7 N1 H1B 109.00
H1A N1 H1B 110.00
C7 N1 H1C 109.00
H1A N1 H1C 111.00
H1B N1 H1C 109.00
C11 N2 H2A 109.00
C11 N2 H2B 109.00
H2A N2 H2B 110.00
C11 N2 H2C 109.00
H2A N2 H2C 110.00
H2B N2 H2C 110.00
Cl2 Au1 Cl1 89.8(2)
Cl2 Au1 Cl4 179.15(19)
Cl1 Au1 Cl4 90.8(2)
Cl2 Au1 Cl3 90.68(19)
Cl1 Au1 Cl3 179.5(3)
Cl4 Au1 Cl3 88.7(2)

loop_
_geom_bond_atom_site_label_1
_geom_bond_atom_site_label_2
_geom_bond_distance
C1 C2 1.3900
C1 C6 1.3900
C1 C7 1.52(2)
C2 C3 1.3900
C2 H2 0.9500
C3 C4 1.3900
C3 H3 0.9500
C4 C5 1.3900
C4 H4 0.9500
C5 C6 1.3900
C5 H5 0.9500
C6 H6 0.9500
C7 C8 1.48(3)
C7 N1 1.55(2)
C7 H7 1.0000
C8 H8A 0.9800
C8 H8B 0.9800
C8 H8C 0.9800
C11 C12 1.51(2)
C11 C18 1.54(3)
C11 N2 1.54(2)
C11 H11 1.0000
C12 C13 1.3900
C12 C17 1.3900
C13 C14 1.3900
C13 H13 0.9500
C14 C15 1.3900
C14 H14 0.9500
C15 C16 1.3900
C15 H15 0.9500
C16 C17 1.3900
C16 H16 0.9500
C17 H17 0.9500
C18 H18A 0.9800
C18 H18B 0.9800
C18 H18C 0.9800
N1 H1A 0.900
N1 H1B 0.910
N1 H1C 0.910
N2 H2A 0.910
N2 H2B 0.910
N2 H2C 0.910
Cl1 Au1 2.278(5)
Cl2 Au1 2.273(5)
Cl3 Au1 2.279(4)
Cl4 Au1 2.280(5)

loop_
_geom_hbond_atom_site_label_D
_geom_hbond_atom_site_label_H
_geom_hbond_atom_site_label_A
_geom_hbond_distance_DH
_geom_hbond_distance_HA
_geom_hbond_distance_DA
_geom_hbond_angle_DHA
_geom_hbond_site_symmetry_A
C8 H8A Cl3 0.98 2.90 3.67(2) 136.1 2_754
C11 H11 Cl4 1.00 2.94 3.660(19) 129.3 7_556
N1 H1A Cl2 0.900 2.590 3.342(14) 141.3(10) 2_754
N1 H1A Cl3 0.900 2.750 3.510(17) 143.8(10) 2_754
N1 H1B Cl5B 0.910 2.430 3.256(16) 149.8(9) 1_655
N1 H1C Cl5A 0.910 2.250 3.138(14) 166.00 .
N2 H2A Cl4 0.910 2.970 3.417(15) 112.5(9) 7_556
N2 H2A Cl5A 0.910 2.360 3.221(13) 158.3(9) 1_655
N2 H2B Cl3 0.910 2.620 3.509(16) 167.9(8) 6_754
N2 H2C Cl5B 0.910 2.300 3.193(14) 166.7(8) 1_655
C8 H8A Cl3 0.98 2.90 3.67(2) 136.1 2_754
C11 H11 Cl4 1.00 2.94 3.660(19) 129.3 7_556
